data_7222859
loop_
_publ_author_name
'Liebrich, O.'
'Schaefer, H.'
'Weiss, A.'

_publ_section_title
;
 Darstellung und Kristallstruktur von Sr3 Li4 Sb4 und Ba3 Li4 Sb4
;
_journal_name_full
;
Zeitschrift fuer Naturforschung, Teil B. Anorganische Chemie, Organische 
Chemie (2,1947-32,1977)
;
_journal_page_first 650
_journal_page_last 651
_journal_volume 25
_journal_year 1970
_chemical_formula_sum 'Li4 Sb4 Sr3'
_chemical_name_systematic 'Sr3 Li4 Sb4'
_space_group_IT_number 71
_symmetry_space_group_name_Hall '-I 2 2'
_symmetry_space_group_name_H-M 'I m m m'
_cell_angle_alpha 90
_cell_angle_beta 90
_cell_angle_gamma 90
_cell_formula_units_Z 2
_cell_length_a 15.84
_cell_length_b 4.88
_cell_length_c 7.5
_cell_volume 579.744
_citation_journal_id_ASTM ZENBAX
_cod_data_source_file Liebrich_ZENBAX_1970_660.cif
_cod_data_source_block Li4Sb4Sr3
_cod_database_code 7222859

loop_
_symmetry_equiv_pos_as_xyz
x,y,z
-x,-y,z
x,-y,-z
-x,y,-z
-x,-y,-z
x,y,-z
-x,y,z
x,-y,z
x+1/2,y+1/2,z+1/2
-x+1/2,-y+1/2,z+1/2
x+1/2,-y+1/2,-z+1/2
-x+1/2,y+1/2,-z+1/2
-x+1/2,-y+1/2,-z+1/2
x+1/2,y+1/2,-z+1/2
-x+1/2,y+1/2,z+1/2
x+1/2,-y+1/2,z+1/2

loop_
_atom_site_label
_atom_site_type_symbol
_atom_site_fract_x
_atom_site_fract_y
_atom_site_fract_z
_atom_site_occupancy
_atom_site_U_iso_or_equiv
Sr1 Sr 0.5 0 0.5 1 0.0
Sb1 Sb 0 0 0.312 1 0.0
Sb2 Sb 0.212 0.5 0 1 0.0
Sr2 Sr 0.631 0 0 1 0.0
Li1 Li 0.18 0 0.19 1 0.0
